data_2021756
loop_
_publ_author_name
'Meundaeng, Natthaya'
'Prior, Timothy John'
'Rujiwatra, Apinpus'

_publ_section_title
;
 Crystal structures and Hirshfeld surface analysis of transition-metal
 complexes of 1,3-azolecarboxylic acids
;
_journal_coeditor_code FN3320
_journal_issue 9
_journal_name_full 'Acta Crystallographica Section C'
_journal_page_first
;
;
_journal_paper_doi 10.1107/S2053229619011525
_journal_volume 75
_journal_year 2019
_chemical_formula_iupac '[Cd (C4 H2 NO2 S)2 (H2 O)2]'
_chemical_formula_moiety 'C8 H8 Cd N2 O6 S2'
_chemical_formula_sum 'C8 H8 Cd N2 O6 S2'
_chemical_formula_weight 404.68
_chemical_name_systematic
;
Diaquabis(thiazole-2-carboxylato-\k^2^<i>N</i>,<i>O</i>)cadmium(II)
;
_space_group_crystal_system monoclinic
_space_group_IT_number 14
_space_group_name_Hall '-P 2yn'
_space_group_name_H-M_alt 'P 1 21/n 1'
_symmetry_space_group_name_Hall '-P 2yn'
_symmetry_space_group_name_H-M 'P 1 21/n 1'
_atom_sites_solution_hydrogens difmap
_audit_creation_method SHELXL-2018/3
_cell_angle_alpha 90
_cell_angle_beta 109.281(7)
_cell_angle_gamma 90
_cell_formula_units_Z 2
_cell_length_a 5.0198(5)
_cell_length_b 19.052(2)
_cell_length_c 6.8982(7)
_cell_measurement_reflns_used 5602
_cell_measurement_temperature 150(2)
_cell_measurement_theta_max 29.6
_cell_measurement_theta_min 2.15
_cell_volume 622.72(11)
_computing_cell_refinement
;
X-AREA (Stoe & Cie, 2016)
;
_computing_data_collection
;
X-AREA (Stoe & Cie, 2016)
;
_computing_data_reduction
;
SORTAV (Blessing, 1987, 1989)
;
_computing_structure_refinement
;
SHELXL2018 (Sheldrick, 2015b)
;
_computing_structure_solution
;
SHELXT2014 (Sheldrick, 2015a)
;
_diffrn_ambient_temperature 150(2)
_diffrn_detector_area_resol_mean 6.67
_diffrn_measured_fraction_theta_full 0.998
_diffrn_measured_fraction_theta_max 0.996
_diffrn_measurement_device_type 'Stoe IPDS2'
_diffrn_measurement_method '\w scans'
_diffrn_radiation_type MoK\a
_diffrn_radiation_wavelength 0.71073
_diffrn_reflns_av_R_equivalents 0.0319
_diffrn_reflns_av_unetI/netI 0.0255
_diffrn_reflns_limit_h_max 5
_diffrn_reflns_limit_h_min -6
_diffrn_reflns_limit_k_max 22
_diffrn_reflns_limit_k_min -25
_diffrn_reflns_limit_l_max 9
_diffrn_reflns_limit_l_min -9
_diffrn_reflns_number 4992
_diffrn_reflns_theta_full 25.242
_diffrn_reflns_theta_max 29.152
_diffrn_reflns_theta_min 2.138
_diffrn_source 'fine-focus sealed tube'
_exptl_absorpt_coefficient_mu 2.112
_exptl_absorpt_correction_T_max 0.914
_exptl_absorpt_correction_T_min 0.850
_exptl_absorpt_correction_type multi-scan
_exptl_absorpt_process_details
;
(SORTAV; Blessing, 1995)
;
_exptl_crystal_colour colourless
_exptl_crystal_density_diffrn 2.158
_exptl_crystal_description block
_exptl_crystal_F_000 396
_exptl_crystal_size_max 0.400
_exptl_crystal_size_mid 0.270
_exptl_crystal_size_min 0.080
_refine_diff_density_max 0.885
_refine_diff_density_min -0.837
_refine_ls_extinction_method none
_refine_ls_goodness_of_fit_ref 0.998
_refine_ls_hydrogen_treatment refall
_refine_ls_matrix_type full
_refine_ls_number_parameters 98
_refine_ls_number_reflns 1673
_refine_ls_number_restraints 0
_refine_ls_restrained_S_all 0.998
_refine_ls_R_factor_all 0.0225
_refine_ls_R_factor_gt 0.0191
_refine_ls_shift/su_max 0.001
_refine_ls_shift/su_mean 0.000
_refine_ls_structure_factor_coef Fsqd
_refine_ls_weighting_details 'w=1/[\s^2^(Fo^2^)+(0.0313P)^2^] where P=(Fo^2^+2Fc^2^)/3'
_refine_ls_weighting_scheme calc
_refine_ls_wR_factor_gt 0.0462
_refine_ls_wR_factor_ref 0.0469
_reflns_number_gt 1458
_reflns_number_total 1673
_reflns_threshold_expression 'I > 2\s(I)'
_cod_data_source_file fn3320sup1.cif
_cod_data_source_block Cd-2tza
_cod_original_cell_volume 622.71(11)
_cod_database_code 2021756
_shelx_space_group_comment
;
The symmetry employed for this shelxl refinement is uniquely defined
by the following loop, which should always be used as a source of
symmetry information in preference to the above space-group names.
They are only intended as comments.
;
_shelx_estimated_absorpt_t_min 0.485
_shelx_estimated_absorpt_t_max 0.849

loop_
_space_group_symop_operation_xyz
'x, y, z'
'-x+1/2, y+1/2, -z+1/2'
'-x, -y, -z'
'x-1/2, -y-1/2, z-1/2'

loop_
_atom_site_type_symbol
_atom_site_label
_atom_site_fract_x
_atom_site_fract_y
_atom_site_fract_z
_atom_site_U_iso_or_equiv
_atom_site_adp_type
_atom_site_calc_flag
_atom_site_occupancy
Cd Cd1 0.500000 0.500000 0.500000 0.01528(6) Uani d 1
O O3 0.8802(3) 0.55617(7) 0.73796(17) 0.0194(2) Uani d 1
O O1 0.6482(3) 0.61418(7) 0.00368(17) 0.0201(2) Uani d 1
O O2 0.6718(2) 0.52899(6) 0.23548(16) 0.0178(2) Uani d 1
C C1 0.5919(3) 0.58753(8) 0.1499(2) 0.0148(3) Uani d 1
C C2 0.4098(3) 0.63096(8) 0.2408(2) 0.0140(3) Uani d 1
C C3 0.1748(3) 0.66018(9) 0.4519(2) 0.0166(3) Uani d 1
H H3 0.1000(15) 0.65356(16) 0.559(2) 0.020 Uiso calc 1
C C4 0.1409(3) 0.72058(9) 0.3421(2) 0.0191(3) Uani d 1
H H4 0.045(3) 0.7595(10) 0.3626(6) 0.023 Uiso calc 1
N N1 0.3275(3) 0.60944(7) 0.39317(18) 0.0146(2) Uani d 1
S S1 0.30263(9) 0.71402(2) 0.16011(6) 0.01898(9) Uani d 1
H H3B 1.012(6) 0.5294(17) 0.779(4) 0.038(7) Uiso d 1
H H3A 0.839(5) 0.5707(14) 0.830(4) 0.036(7) Uiso d 1

loop_
_atom_site_aniso_label
_atom_site_aniso_U_11
_atom_site_aniso_U_22
_atom_site_aniso_U_33
_atom_site_aniso_U_12
_atom_site_aniso_U_13
_atom_site_aniso_U_23
Cd1 0.01881(9) 0.01293(9) 0.01618(8) 0.00218(6) 0.00860(6) 0.00253(5)
O3 0.0198(6) 0.0220(6) 0.0183(5) 0.0032(5) 0.0091(4) -0.0017(4)
O1 0.0282(6) 0.0172(6) 0.0211(5) 0.0008(5) 0.0167(5) 0.0002(4)
O2 0.0209(6) 0.0164(6) 0.0197(5) 0.0038(5) 0.0115(4) 0.0016(4)
C1 0.0147(7) 0.0152(7) 0.0160(6) -0.0011(6) 0.0071(5) -0.0031(5)
C2 0.0148(7) 0.0141(7) 0.0140(6) 0.0007(6) 0.0061(5) -0.0003(5)
C3 0.0192(7) 0.0166(8) 0.0172(6) 0.0007(6) 0.0103(6) -0.0020(5)
C4 0.0236(8) 0.0165(8) 0.0217(7) 0.0041(6) 0.0136(6) -0.0002(5)
N1 0.0166(6) 0.0140(6) 0.0154(5) 0.0010(5) 0.0082(5) 0.0007(4)
S1 0.0263(2) 0.01547(19) 0.02063(17) 0.00447(16) 0.01507(14) 0.00441(14)

loop_
_atom_type_symbol
_atom_type_description
_atom_type_scat_dispersion_real
_atom_type_scat_dispersion_imag
_atom_type_scat_source
Cd Cd -0.8075 1.2024 'International Tables Vol C Tables 4.2.6.8 and 6.1.1.4'
C C 0.0033 0.0016 'International Tables Vol C Tables 4.2.6.8 and 6.1.1.4'
H H 0.0000 0.0000 'International Tables Vol C Tables 4.2.6.8 and 6.1.1.4'
N N 0.0061 0.0033 'International Tables Vol C Tables 4.2.6.8 and 6.1.1.4'
O O 0.0106 0.0060 'International Tables Vol C Tables 4.2.6.8 and 6.1.1.4'
S S 0.1246 0.1234 'International Tables Vol C Tables 4.2.6.8 and 6.1.1.4'

loop_
_geom_angle_atom_site_label_1
_geom_angle_atom_site_label_2
_geom_angle_atom_site_label_3
_geom_angle_site_symmetry_1
_geom_angle_site_symmetry_3
_geom_angle
N1 Cd1 N1 . 3_666 180.00(7)
N1 Cd1 O3 . . 86.74(5)
N1 Cd1 O3 3_666 . 93.26(5)
N1 Cd1 O3 . 3_666 93.26(5)
N1 Cd1 O3 3_666 3_666 86.74(5)
O3 Cd1 O3 . 3_666 180.00(6)
N1 Cd1 O2 . . 74.31(4)
N1 Cd1 O2 3_666 . 105.69(4)
O3 Cd1 O2 . . 90.80(4)
O3 Cd1 O2 3_666 . 89.20(4)
N1 Cd1 O2 . 3_666 105.69(4)
N1 Cd1 O2 3_666 3_666 74.31(4)
O3 Cd1 O2 . 3_666 89.20(4)
O3 Cd1 O2 3_666 3_666 90.80(4)
O2 Cd1 O2 . 3_666 180.0
Cd1 O3 H3B . . 110(2)
Cd1 O3 H3A . . 111.1(19)
H3B O3 H3A . . 110(3)
C1 O2 Cd1 . . 115.67(9)
O1 C1 O2 . . 128.16(14)
O1 C1 C2 . . 116.32(14)
O2 C1 C2 . . 115.51(12)
N1 C2 C1 . . 123.54(14)
N1 C2 S1 . . 113.69(11)
C1 C2 S1 . . 122.73(11)
C4 C3 N1 . . 114.24(13)
C4 C3 H3 . . 122.9
N1 C3 H3 . . 122.9
C3 C4 S1 . . 110.22(12)
C3 C4 H4 . . 124.9
S1 C4 H4 . . 124.9
C2 N1 C3 . . 111.66(13)
C2 N1 Cd1 . . 110.90(10)
C3 N1 Cd1 . . 137.32(10)
C2 S1 C4 . . 90.19(8)

loop_
_geom_bond_atom_site_label_1
_geom_bond_atom_site_label_2
_geom_bond_site_symmetry_2
_geom_bond_distance
Cd1 N1 . 2.2845(14)
Cd1 N1 3_666 2.2845(14)
Cd1 O3 . 2.3267(13)
Cd1 O3 3_666 2.3268(13)
Cd1 O2 . 2.3276(11)
Cd1 O2 3_666 2.3277(11)
O3 H3B . 0.81(3)
O3 H3A . 0.78(3)
O1 C1 . 1.2422(18)
O2 C1 . 1.264(2)
C1 C2 . 1.514(2)
C2 N1 . 1.3153(18)
C2 S1 . 1.7046(16)
C3 C4 . 1.357(2)
C3 N1 . 1.375(2)
C3 H3 . 0.944(19)
C4 S1 . 1.7098(15)
C4 H4 . 0.92(2)

loop_
_geom_hbond_atom_site_label_D
_geom_hbond_atom_site_label_H
_geom_hbond_atom_site_label_A
_geom_hbond_site_symmetry_A
_geom_hbond_distance_DH
_geom_hbond_distance_HA
_geom_hbond_distance_DA
_geom_hbond_angle_DHA
_geom_hbond_publ_flag
C3 H3 O3 1_455 0.94 2.66 3.4543(19) 142.2 yes
C4 H4 O1 4_576 0.92 2.58 3.336(2) 139.2 yes
C4 H4 S1 4_576 0.92 2.76 3.4218(16) 130.2 yes
O3 H3B O2 3_766 0.81(3) 1.97(3) 2.7294(18) 157(3) yes
O3 H3A O1 1_556 0.78(3) 1.95(3) 2.7106(17) 165(3) yes

_cod_database_fobs_code 2021756
